data_1521911
loop_
_publ_author_name
'Schwunck, H.M.'
'Moser, P.'
'Jung, W.'

_publ_section_title
;
 Tl Cu(I) Cu(II) P2 O7 mit Kupfer in gemischter Valenz - ein
 Zwischenprodukt bei der Oxidation einer Tl / Cu / P Legierung mit
 Sauerstoff
;
_journal_name_full 'Zeitschrift fuer Anorganische und Allgemeine Chemie'
_journal_page_first 463
_journal_page_last 466
_journal_volume 625
_journal_year 1999
_chemical_formula_sum 'Cu2 O7 P2 Tl'
_chemical_name_systematic 'Tl Cu2 (P2 O7)'
_space_group_IT_number 61
_symmetry_space_group_name_Hall '-P 2ac 2ab'
_symmetry_space_group_name_H-M 'P b c a'
_cell_angle_alpha 90
_cell_angle_beta 90
_cell_angle_gamma 90
_cell_formula_units_Z 8
_cell_length_a 8.694
_cell_length_b 9.248
_cell_length_c 16.649
_cell_volume 1338.615
_citation_journal_id_ASTM ZAACAB
_cod_data_source_file Schwunck_ZAACAB_1999_885.cif
_cod_data_source_block Cu2O7P2Tl1
_cod_original_formula_sum 'Cu2 O7 P2 Tl1'
_cod_database_code 1521911

loop_
_symmetry_equiv_pos_as_xyz
x,y,z
-x+1/2,-y,z+1/2
x+1/2,-y+1/2,-z
-x,y+1/2,-z+1/2
-x,-y,-z
x-1/2,y,-z-1/2
-x-1/2,y-1/2,z
x,-y-1/2,z-1/2

loop_
_atom_site_label
_atom_site_type_symbol
_atom_site_fract_x
_atom_site_fract_y
_atom_site_fract_z
_atom_site_occupancy
_atom_site_U_iso_or_equiv
O2 O-2 0.553 0.8267 0.4208 1 0.0
O5 O-2 0.12 0.1348 0.4799 1 0.0
O4 O-2 0.3767 0.8693 0.153 1 0.0
O7 O-2 0.0181 0.686 0.4325 1 0.0
Cu2 Cu+2 0.2218 0.0228 0.5654 1 0.0
Tl1 Tl+1 0.2134 0.9932 0.3306 1 0.0
P1 P+5 0.0676 0.2093 0.9832 1 0.0
Cu1 Cu+1 0.0559 0.747 0.1819 1 0.0
O6 O-2 0.2062 0.107 0.153 1 0.0
O3 O-2 0.3001 0.8965 0.4819 1 0.0
O1 O-2 0.0486 0.6809 0.2862 1 0.0
P2 P+5 0.572 0.2124 0.3492 1 0.0
